data_2209792
loop_
_publ_author_name
'Huang, Kun'
'Li, Yi-Zhi'
'Zhao, Sen-Zhi'
'Li, Xin-Liang'
'Huang, Zhi-Zhen'

_publ_section_title
;
 1,3',7,7-Tetramethylspiro[bicyclo[2.2.1]heptane-2,2'-thiolane]
 1',1'-dioxide
;
_journal_coeditor_code CI2087
_journal_issue 8
_journal_name_full 'Acta Crystallographica Section E'
_journal_page_first o3237
_journal_page_last o3238
_journal_paper_doi 10.1107/S1600536806025372
_journal_volume 62
_journal_year 2006
_chemical_formula_iupac 'C14 H24 O2 S'
_chemical_formula_moiety 'C14 H24 O2 S'
_chemical_formula_sum 'C14 H24 O2 S'
_chemical_formula_weight 256.39
_chemical_name_systematic
;
1,3',7,7-Tetramethylspiro[bicyclo[2.2.1]heptane-2,2'-thiolane]
1',1'-dioxide
;
_space_group_IT_number 20
_symmetry_cell_setting orthorhombic
_symmetry_space_group_name_Hall 'C 2c 2'
_symmetry_space_group_name_H-M 'C 2 2 21'
_atom_sites_solution_hydrogens geom
_atom_sites_solution_primary direct
_atom_sites_solution_secondary difmap
_cell_angle_alpha 90.00
_cell_angle_beta 90.00
_cell_angle_gamma 90.00
_cell_formula_units_Z 8
_cell_length_a 6.8918(8)
_cell_length_b 12.9137(14)
_cell_length_c 30.668(3)
_cell_measurement_reflns_used 1902
_cell_measurement_temperature 273(2)
_cell_measurement_theta_max 23.20
_cell_measurement_theta_min 2.61
_cell_volume 2729.4(5)
_computing_cell_refinement 'SAINT (Bruker, 2000)'
_computing_data_collection 'SMART (Bruker, 2000)'
_computing_data_reduction SAINT
_computing_molecular_graphics SHELXTL
_computing_publication_material SHELXTL
_computing_structure_refinement SHELXTL
_computing_structure_solution 'SHELXTL (Bruker, 2000)'
_diffrn_ambient_temperature 273(2)
_diffrn_measured_fraction_theta_full 0.999
_diffrn_measured_fraction_theta_max 0.999
_diffrn_measurement_device_type 'Bruker SMART APEX CCD area-detector'
_diffrn_measurement_method '\f and \w'
_diffrn_radiation_monochromator graphite
_diffrn_radiation_source 'sealed tube'
_diffrn_radiation_type MoK\a
_diffrn_radiation_wavelength 0.71073
_diffrn_reflns_av_R_equivalents 0.0523
_diffrn_reflns_av_sigmaI/netI 0.0749
_diffrn_reflns_limit_h_max 8
_diffrn_reflns_limit_h_min -8
_diffrn_reflns_limit_k_max 15
_diffrn_reflns_limit_k_min -11
_diffrn_reflns_limit_l_max 37
_diffrn_reflns_limit_l_min -37
_diffrn_reflns_number 7435
_diffrn_reflns_theta_full 26.00
_diffrn_reflns_theta_max 26.00
_diffrn_reflns_theta_min 2.66
_diffrn_standards_number 0
_exptl_absorpt_coefficient_mu 0.227
_exptl_absorpt_correction_T_max 0.95
_exptl_absorpt_correction_T_min 0.93
_exptl_absorpt_correction_type multi-scan
_exptl_absorpt_process_details '(SADABS; Bruker, 2000)'
_exptl_crystal_colour colourless
_exptl_crystal_density_diffrn 1.248
_exptl_crystal_density_method 'not measured'
_exptl_crystal_description Block
_exptl_crystal_F_000 1120
_exptl_crystal_size_max 0.32
_exptl_crystal_size_mid 0.26
_exptl_crystal_size_min 0.24
_refine_diff_density_max 0.219
_refine_diff_density_min -0.191
_refine_ls_abs_structure_details 'Flack (1983), 1139 Friedel pairs'
_refine_ls_abs_structure_Flack 0.21(11)
_refine_ls_extinction_method none
_refine_ls_goodness_of_fit_ref 0.951
_refine_ls_hydrogen_treatment constr
_refine_ls_matrix_type full
_refine_ls_number_parameters 158
_refine_ls_number_reflns 2671
_refine_ls_number_restraints 0
_refine_ls_restrained_S_all 0.951
_refine_ls_R_factor_all 0.0652
_refine_ls_R_factor_gt 0.0523
_refine_ls_shift/su_max 0.001
_refine_ls_shift/su_mean 0.000
_refine_ls_structure_factor_coef Fsqd
_refine_ls_weighting_details 'calc w=1/[\s^2^(Fo^2^)+(0.05P)^2^+1.22P] where P=(Fo^2^+2Fc^2^)/3'
_refine_ls_weighting_scheme calc
_refine_ls_wR_factor_gt 0.1073
_refine_ls_wR_factor_ref 0.1099
_reflns_number_gt 2111
_reflns_number_total 2671
_reflns_threshold_expression I>2\s(I)
_cod_data_source_file ci2087.cif
_cod_data_source_block 4
_cod_depositor_comments
;
The following automatic conversions were performed:
'_symmetry_cell_setting' value 'Orthorhombic' changed to 'orthorhombic'
according to '/home/saulius/struct/CIF-dictionaries/cif_core.dic'
dictionary named 'cif_core.dic' version 2.4.1 from 2010-06-29.

Automatic conversion script
Id: cif_fix_enum 1527 2010-12-29 10:47:43Z saulius 

The following automatic conversions were performed:

'_symmetry_cell_setting' value 'Orthorhombic' changed to
'orthorhombic' according to
/home/saulius/struct/CIF-dictionaries/cif_core.dic dictionary named
'cif_core.dic' version 2.4.1 from 2010-06-29.

Automatic conversion script
Id: cif_fix_values 1715 2011-07-08 13:25:40Z adriana 
;
_cod_original_sg_symbol_Hall 'C 2c 2 '
_cod_database_code 2209792
_cod_database_fobs_code 2209792

loop_
_symmetry_equiv_pos_as_xyz
'x, y, z'
'-x, -y, z+1/2'
'-x, y, -z+1/2'
'x, -y, -z'
'x+1/2, y+1/2, z'
'-x+1/2, -y+1/2, z+1/2'
'-x+1/2, y+1/2, -z+1/2'
'x+1/2, -y+1/2, -z'

loop_
_atom_site_type_symbol
_atom_site_label
_atom_site_fract_x
_atom_site_fract_y
_atom_site_fract_z
_atom_site_U_iso_or_equiv
_atom_site_adp_type
_atom_site_calc_flag
_atom_site_refinement_flags
_atom_site_occupancy
C C1 0.1947(4) 0.1988(2) 0.11131(9) 0.0298(6) Uani d . 1
C C2 0.0188(5) 0.1714(3) 0.14169(9) 0.0370(7) Uani d . 1
H H2A -0.0980 0.2064 0.1320 0.044 Uiso calc R 1
H H2B -0.0046 0.0973 0.1418 0.044 Uiso calc R 1
C C3 0.0762(5) 0.2080(2) 0.18624(9) 0.0365(7) Uani d . 1
H H3 -0.0312 0.2128 0.2071 0.044 Uiso calc R 1
C C4 0.2430(5) 0.1412(3) 0.20105(11) 0.0429(8) Uani d . 1
H H4A 0.2174 0.0688 0.1951 0.051 Uiso calc R 1
H H4B 0.2662 0.1497 0.2320 0.051 Uiso calc R 1
C C5 0.4195(5) 0.1807(3) 0.17395(11) 0.0451(8) Uani d . 1
H H5A 0.5180 0.2110 0.1926 0.054 Uiso calc R 1
H H5B 0.4769 0.1252 0.1570 0.054 Uiso calc R 1
C C6 0.3256(5) 0.2630(3) 0.14430(10) 0.0404(7) Uani d . 1
C C7 0.1781(4) 0.3129(3) 0.17626(10) 0.0362(7) Uani d . 1
C C8 0.2704(5) 0.3622(3) 0.21748(11) 0.0446(8) Uani d . 1
H H8A 0.3618 0.3147 0.2300 0.067 Uiso calc R 1
H H8B 0.1706 0.3774 0.2384 0.067 Uiso calc R 1
H H8C 0.3359 0.4250 0.2096 0.067 Uiso calc R 1
C C9 0.0418(5) 0.3957(3) 0.15598(11) 0.0448(9) Uani d . 1
H H9A 0.1167 0.4548 0.1472 0.067 Uiso calc R 1
H H9B -0.0530 0.4165 0.1772 0.067 Uiso calc R 1
H H9C -0.0228 0.3669 0.1310 0.067 Uiso calc R 1
C C10 0.4751(5) 0.3399(3) 0.12465(11) 0.0436(8) Uani d . 1
H H10A 0.4098 0.3872 0.1055 0.065 Uiso calc R 1
H H10B 0.5716 0.3021 0.1086 0.065 Uiso calc R 1
H H10C 0.5364 0.3779 0.1477 0.065 Uiso calc R 1
C C11 0.1077(6) 0.1573(3) 0.02596(10) 0.0476(8) Uani d . 1
H H11A -0.0161 0.1499 0.0112 0.057 Uiso calc R 1
H H11B 0.2088 0.1645 0.0042 0.057 Uiso calc R 1
C C12 0.1470(5) 0.0639(3) 0.05510(10) 0.0444(8) Uani d . 1
H H12A 0.2046 0.0081 0.0383 0.053 Uiso calc R 1
H H12B 0.0273 0.0391 0.0681 0.053 Uiso calc R 1
C C13 0.2875(4) 0.1008(2) 0.09054(10) 0.0366(7) Uani d . 1
H H13 0.2963 0.0469 0.1130 0.044 Uiso calc R 1
C C14 0.4899(5) 0.1147(3) 0.06979(10) 0.0430(8) Uani d . 1
H H14A 0.5212 0.0546 0.0527 0.064 Uiso calc R 1
H H14B 0.5850 0.1234 0.0924 0.064 Uiso calc R 1
H H14C 0.4894 0.1748 0.0514 0.064 Uiso calc R 1
O O1 -0.0957(4) 0.29842(17) 0.06565(7) 0.0479(6) Uani d . 1
O O2 0.2376(3) 0.34477(17) 0.04692(6) 0.0408(5) Uani d . 1
S S1 0.10455(12) 0.26685(6) 0.06113(2) 0.0382(2) Uani d . 1

loop_
_atom_site_aniso_label
_atom_site_aniso_U_11
_atom_site_aniso_U_22
_atom_site_aniso_U_33
_atom_site_aniso_U_12
_atom_site_aniso_U_13
_atom_site_aniso_U_23
C1 0.0287(15) 0.0323(16) 0.0284(13) -0.0010(12) -0.0016(12) 0.0022(12)
C2 0.0451(18) 0.0389(18) 0.0270(14) -0.0078(15) 0.0143(13) 0.0028(13)
C3 0.0388(17) 0.0383(18) 0.0323(15) 0.0000(14) -0.0025(13) 0.0033(12)
C4 0.0432(19) 0.0452(19) 0.0402(17) 0.0137(16) -0.0072(15) 0.0065(15)
C5 0.0426(18) 0.0443(19) 0.0483(18) 0.0277(17) -0.0070(16) -0.0016(15)
C6 0.0390(18) 0.0351(16) 0.0471(17) 0.0033(14) -0.0096(13) -0.0048(15)
C7 0.0369(16) 0.0400(17) 0.0317(15) 0.0039(14) 0.0010(13) 0.0031(13)
C8 0.049(2) 0.0420(19) 0.0430(17) 0.0061(16) -0.0129(16) -0.0171(15)
C9 0.039(2) 0.046(2) 0.0487(19) 0.0226(16) 0.0044(15) -0.0011(16)
C10 0.0384(17) 0.0406(19) 0.0517(19) -0.0006(15) 0.0082(15) -0.0155(16)
C11 0.055(2) 0.050(2) 0.0375(16) -0.0150(19) -0.0040(17) -0.0102(15)
C12 0.050(2) 0.0506(19) 0.0324(17) -0.0115(15) 0.0003(15) -0.0100(15)
C13 0.0348(18) 0.0360(17) 0.0391(16) 0.0027(14) -0.0006(14) -0.0040(14)
C14 0.0506(19) 0.0400(18) 0.0383(17) 0.0161(16) 0.0167(16) -0.0060(14)
O1 0.0512(13) 0.0477(13) 0.0447(12) 0.0143(11) -0.0100(13) 0.0077(10)
O2 0.0543(14) 0.0373(12) 0.0309(10) 0.0120(11) 0.0035(10) 0.0102(9)
S1 0.0480(5) 0.0363(4) 0.0304(3) 0.0106(4) -0.0004(4) 0.0083(3)

loop_
_atom_type_symbol
_atom_type_description
_atom_type_scat_dispersion_real
_atom_type_scat_dispersion_imag
_atom_type_scat_source
C C 0.0033 0.0016 'International Tables Vol C Tables 4.2.6.8 and 6.1.1.4'
H H 0.0000 0.0000 'International Tables Vol C Tables 4.2.6.8 and 6.1.1.4'
O O 0.0106 0.0060 'International Tables Vol C Tables 4.2.6.8 and 6.1.1.4'
S S 0.1246 0.1234 'International Tables Vol C Tables 4.2.6.8 and 6.1.1.4'

loop_
_geom_angle_atom_site_label_1
_geom_angle_atom_site_label_2
_geom_angle_atom_site_label_3
_geom_angle
C13 C1 C2 112.2(2)
C13 C1 C6 116.9(2)
C2 C1 C6 100.3(2)
C13 C1 S1 100.44(19)
C2 C1 S1 109.68(19)
C6 C1 S1 117.8(2)
C3 C2 C1 105.4(3)
C3 C2 H2A 110.7
C1 C2 H2A 110.7
C3 C2 H2B 110.7
C1 C2 H2B 110.7
H2A C2 H2B 108.8
C2 C3 C4 107.2(3)
C2 C3 C7 102.4(2)
C4 C3 C7 102.3(3)
C2 C3 H3 114.5
C4 C3 H3 114.5
C7 C3 H3 114.5
C3 C4 C5 104.3(3)
C3 C4 H4A 110.9
C5 C4 H4A 110.9
C3 C4 H4B 110.9
C5 C4 H4B 110.9
H4A C4 H4B 108.9
C6 C5 C4 102.2(2)
C6 C5 H5A 111.3
C4 C5 H5A 111.3
C6 C5 H5B 111.3
C4 C5 H5B 111.3
H5A C5 H5B 109.2
C5 C6 C7 100.9(3)
C5 C6 C10 113.0(3)
C7 C6 C10 114.4(3)
C5 C6 C1 104.8(3)
C7 C6 C1 104.3(2)
C10 C6 C1 117.6(3)
C8 C7 C6 114.6(3)
C8 C7 C9 107.0(3)
C6 C7 C9 115.4(3)
C8 C7 C3 112.4(3)
C6 C7 C3 93.3(3)
C9 C7 C3 113.8(3)
C7 C8 H8A 109.5
C7 C8 H8B 109.5
H8A C8 H8B 109.5
C7 C8 H8C 109.5
H8A C8 H8C 109.5
H8B C8 H8C 109.5
C7 C9 H9A 109.5
C7 C9 H9B 109.5
H9A C9 H9B 109.5
C7 C9 H9C 109.5
H9A C9 H9C 109.5
H9B C9 H9C 109.5
C6 C10 H10A 109.5
C6 C10 H10B 109.5
H10A C10 H10B 109.5
C6 C10 H10C 109.5
H10A C10 H10C 109.5
H10B C10 H10C 109.5
C12 C11 S1 106.0(2)
C12 C11 H11A 110.5
S1 C11 H11A 110.5
C12 C11 H11B 110.5
S1 C11 H11B 110.5
H11A C11 H11B 108.7
C11 C12 C13 106.3(3)
C11 C12 H12A 110.5
C13 C12 H12A 110.5
C11 C12 H12B 110.5
C13 C12 H12B 110.5
H12A C12 H12B 108.7
C12 C13 C14 108.3(3)
C12 C13 C1 106.5(2)
C14 C13 C1 116.5(3)
C12 C13 H13 108.4
C14 C13 H13 108.4
C1 C13 H13 108.4
C13 C14 H14A 109.5
C13 C14 H14B 109.5
H14A C14 H14B 109.5
C13 C14 H14C 109.5
H14A C14 H14C 109.5
H14B C14 H14C 109.5
O2 S1 O1 116.31(14)
O2 S1 C11 111.53(15)
O1 S1 C11 107.08(17)
O2 S1 C1 111.52(13)
O1 S1 C1 111.67(13)
C11 S1 C1 96.95(15)

loop_
_geom_bond_atom_site_label_1
_geom_bond_atom_site_label_2
_geom_bond_distance
C1 C13 1.555(4)
C1 C2 1.569(4)
C1 C6 1.588(4)
C1 S1 1.878(3)
C2 C3 1.499(4)
C2 H2A 0.97
C2 H2B 0.97
C3 C4 1.507(4)
C3 C7 1.556(4)
C3 H3 0.98
C4 C5 1.559(5)
C4 H4A 0.97
C4 H4B 0.97
C5 C6 1.541(4)
C5 H5A 0.97
C5 H5B 0.97
C6 C7 1.552(4)
C6 C10 1.553(5)
C7 C8 1.552(4)
C7 C9 1.553(4)
C8 H8A 0.96
C8 H8B 0.96
C8 H8C 0.96
C9 H9A 0.96
C9 H9B 0.96
C9 H9C 0.96
C10 H10A 0.96
C10 H10B 0.96
C10 H10C 0.96
C11 C12 1.526(5)
C11 S1 1.779(3)
C11 H11A 0.97
C11 H11B 0.97
C12 C13 1.531(4)
C12 H12A 0.97
C12 H12B 0.97
C13 C14 1.544(4)
C13 H13 0.98
C14 H14A 0.96
C14 H14B 0.96
C14 H14C 0.96
O1 S1 1.446(3)
O2 S1 1.430(2)

loop_
_geom_hbond_atom_site_label_D
_geom_hbond_atom_site_label_H
_geom_hbond_atom_site_label_A
_geom_hbond_site_symmetry_A
_geom_hbond_distance_DH
_geom_hbond_distance_HA
_geom_hbond_distance_DA
_geom_hbond_angle_DHA
C2 H2A O1 . 0.97 2.36 2.958(4) 120
C9 H9C O1 . 0.96 2.25 3.186(4) 165
C10 H10A O2 . 0.96 2.22 2.892(4) 126
C11 H11B O1 8_555 0.97 2.58 3.521(4) 165
C11 H11A O2 8_455 0.97 2.46 3.392(4) 160

loop_
_cod_related_entry_id
_cod_related_entry_database
_cod_related_entry_code
1 ChemSpider 21179024
